data_4124724
loop_
_publ_author_name
'Nath, Naba K.'
'Run\<cevski, Tom\<ce'
'Lai, Chia-Yun'
'Chiesa, Matteo'
'Dinnebier, Robert E.'
'Naumov, Pan\<ce'

_publ_section_title
;
 Surface and Bulk Effects in Photochemical Reactions and Photomechanical
 Effects in Dynamic Molecular Crystals.
;
_journal_issue 43
_journal_name_full 'Journal of the American Chemical Society'
_journal_page_first 13866
_journal_page_last 13875
_journal_paper_doi 10.1021/jacs.5b07806
_journal_volume 137
_journal_year 2015
_chemical_formula_sum 'C11 H10 O2'
_chemical_formula_weight 174.19
_space_group_crystal_system monoclinic
_space_group_IT_number 14
_space_group_name_Hall '-P 2yn'
_space_group_name_H-M_alt 'P 1 21/n 1'
_symmetry_space_group_name_Hall '-P 2yn'
_symmetry_space_group_name_H-M 'P 1 21/n 1'
_atom_sites_solution_hydrogens geom
_audit_creation_method SHELXL-2014/6
_cell_angle_alpha 90
_cell_angle_beta 108.736(5)
_cell_angle_gamma 90
_cell_formula_units_Z 4
_cell_length_a 11.011(3)
_cell_length_b 5.9502(16)
_cell_length_c 14.085(4)
_cell_measurement_reflns_used 2456
_cell_measurement_temperature 150
_cell_measurement_theta_max 28.14
_cell_measurement_theta_min 2.84
_cell_volume 873.9(4)
_computing_cell_refinement 'Bruker SAINT'
_computing_data_collection 'Bruker APEX2'
_computing_data_reduction 'Bruker SAINT'
_computing_molecular_graphics 'Bruker SHELXTL'
_computing_publication_material 'Bruker SHELXTL'
_computing_structure_refinement 'SHELXL-2014/6 (Sheldrick, 2014)'
_computing_structure_solution 'SHELXS-97 (Sheldrick 2008)'
_diffrn_ambient_temperature 150
_diffrn_measured_fraction_theta_full 1.000
_diffrn_measured_fraction_theta_max 1.000
_diffrn_radiation_type MoK\a
_diffrn_radiation_wavelength 0.71073
_diffrn_reflns_av_R_equivalents 0.0218
_diffrn_reflns_av_unetI/netI 0.0265
_diffrn_reflns_laue_measured_fraction_full 1.000
_diffrn_reflns_laue_measured_fraction_max 1.000
_diffrn_reflns_limit_h_max 14
_diffrn_reflns_limit_h_min -12
_diffrn_reflns_limit_k_max 7
_diffrn_reflns_limit_k_min -6
_diffrn_reflns_limit_l_max 18
_diffrn_reflns_limit_l_min -18
_diffrn_reflns_number 6534
_diffrn_reflns_point_group_measured_fraction_full 1.000
_diffrn_reflns_point_group_measured_fraction_max 1.000
_diffrn_reflns_theta_full 25.242
_diffrn_reflns_theta_max 28.193
_diffrn_reflns_theta_min 2.057
_exptl_absorpt_coefficient_mu 0.091
_exptl_absorpt_correction_type multi-scan
_exptl_absorpt_process_details SADABS
_exptl_crystal_colour colorless
_exptl_crystal_density_diffrn 1.324
_exptl_crystal_description prism
_exptl_crystal_F_000 368
_exptl_crystal_size_max 0.400
_exptl_crystal_size_mid 0.240
_exptl_crystal_size_min 0.210
_exptl_transmission_factor_max 0.7454
_exptl_transmission_factor_min 0.6965
_refine_diff_density_max 0.193
_refine_diff_density_min -0.175
_refine_diff_density_rms 0.030
_refine_ls_extinction_method none
_refine_ls_goodness_of_fit_ref 1.035
_refine_ls_hydrogen_treatment constr
_refine_ls_matrix_type full
_refine_ls_number_parameters 171
_refine_ls_number_reflns 2149
_refine_ls_number_restraints 13
_refine_ls_restrained_S_all 1.045
_refine_ls_R_factor_all 0.0486
_refine_ls_R_factor_gt 0.0335
_refine_ls_shift/su_max 0.000
_refine_ls_shift/su_mean 0.000
_refine_ls_structure_factor_coef Fsqd
_refine_ls_weighting_details 'w=1/[\s^2^(Fo^2^)+(0.0466P)^2^+0.0198P] where P=(Fo^2^+2Fc^2^)/3'
_refine_ls_weighting_scheme calc
_refine_ls_wR_factor_gt 0.0829
_refine_ls_wR_factor_ref 0.0882
_reflns_Friedel_coverage 0.000
_reflns_number_gt 1633
_reflns_number_total 2149
_reflns_threshold_expression 'I > 2\s(I)'
_cod_data_source_file ja5b07806_si_015.cif
_cod_data_source_block (E-BDHF)0.875(cE-BDHF)0.125
_cod_depositor_comments 'Adding full bibliography for 4124722--4124725.cif.'
_cod_database_code 4124724
_shelx_space_group_comment
;
The symmetry employed for this shelxl refinement is uniquely defined
by the following loop, which should always be used as a source of
symmetry information in preference to the above space-group names.
They are only intended as comments.
;
_shelx_estimated_absorpt_t_min 0.965
_shelx_estimated_absorpt_t_max 0.981
_shelxl_version_number 2014/6

loop_
_space_group_symop_operation_xyz
'x, y, z'
'-x+1/2, y+1/2, -z+1/2'
'-x, -y, -z'
'x-1/2, -y-1/2, z-1/2'

loop_
_atom_site_label
_atom_site_type_symbol
_atom_site_fract_x
_atom_site_fract_y
_atom_site_fract_z
_atom_site_U_iso_or_equiv
_atom_site_adp_type
_atom_site_occupancy
_atom_site_site_symmetry_order
_atom_site_calc_flag
_atom_site_refinement_flags_posn
_atom_site_refinement_flags_adp
_atom_site_refinement_flags_occupancy
_atom_site_disorder_assembly
_atom_site_disorder_group
C8A C 0.12781(10) 0.57837(17) 0.09898(7) 0.0223(3) Uani 0.8753(18) 1 d D . P A 1
C9A C 0.19489(14) 0.3576(2) 0.12620(13) 0.0288(3) Uani 0.8753(18) 1 d D . P A 1
H9A H 0.1338 0.2350 0.1148 0.035 Uiso 0.8753(18) 1 calc R U P A 1
H9B H 0.2487 0.3559 0.1959 0.035 Uiso 0.8753(18) 1 calc R U P A 1
C10A C 0.27617(18) 0.3403(3) 0.05584(11) 0.0348(3) Uani 0.8753(18) 1 d D . P A 1
H10A H 0.3664 0.3288 0.0945 0.042 Uiso 0.8753(18) 1 calc R U P A 1
H10B H 0.2519 0.2080 0.0137 0.042 Uiso 0.8753(18) 1 calc R U P A 1
O1A O 0.25289(10) 0.54133(16) -0.00515(7) 0.0325(2) Uani 0.8753(18) 1 d D . P A 1
C11A C 0.1659(2) 0.6769(4) 0.0161(2) 0.0286(6) Uani 0.8753(18) 1 d D . P A 1
O2A O 0.13225(17) 0.8506(2) -0.02964(13) 0.0352(3) Uani 0.8753(18) 1 d D . P A 1
C1A C -0.00619(10) 0.63764(18) 0.21435(8) 0.0232(3) Uani 0.8753(18) 1 d . . P A 1
C2A C 0.02331(12) 0.4421(2) 0.27277(9) 0.0303(3) Uani 0.8753(18) 1 d . . P A 1
H2A H 0.0769 0.3344 0.2595 0.036 Uiso 0.8753(18) 1 calc R U P A 1
C3A C -0.02681(14) 0.4082(2) 0.35018(10) 0.0350(3) Uani 0.8753(18) 1 d . . P A 1
H3A H -0.0063 0.2784 0.3888 0.042 Uiso 0.8753(18) 1 calc R U P A 1
C4A C -0.10720(14) 0.5669(3) 0.37021(11) 0.0341(4) Uani 0.8753(18) 1 d . . P A 1
H4A H -0.1399 0.5437 0.4227 0.041 Uiso 0.8753(18) 1 calc R U P A 1
C5A C -0.13906(13) 0.7583(3) 0.31312(11) 0.0344(4) Uani 0.8753(18) 1 d . . P A 1
H5A H -0.1939 0.8636 0.3264 0.041 Uiso 0.8753(18) 1 calc R U P A 1
C6A C -0.08883(12) 0.7941(2) 0.23520(11) 0.0287(3) Uani 0.8753(18) 1 d . . P A 1
H6A H -0.1106 0.9238 0.1966 0.034 Uiso 0.8753(18) 1 calc R U P A 1
C7A C 0.04520(10) 0.69139(17) 0.13328(7) 0.0224(3) Uani 0.8753(18) 1 d . . P A 1
H7A H 0.0157 0.8258 0.1002 0.027 Uiso 0.8753(18) 1 calc R U P A 1
C1B C -0.0296(7) 0.5824(13) 0.1623(6) 0.0232(18) Uiso 0.1247(18) 1 d . . P A 2
C2B C -0.0013(9) 0.3790(17) 0.2200(8) 0.039(2) Uiso 0.1247(18) 1 d . . P A 2
H2B H 0.0350 0.2570 0.1978 0.047 Uiso 0.1247(18) 1 calc R U P A 2
C3B C -0.0281(10) 0.3671(19) 0.3071(9) 0.035(3) Uiso 0.1247(18) 1 d . . P A 2
H3B H -0.0027 0.2375 0.3453 0.043 Uiso 0.1247(18) 1 calc R U P A 2
C4B C -0.0873(13) 0.523(2) 0.3431(9) 0.036(3) Uiso 0.1247(18) 1 d . . P A 2
H4B H -0.1058 0.5029 0.4025 0.043 Uiso 0.1247(18) 1 calc R U P A 2
C5B C -0.1224(10) 0.7329(18) 0.2824(8) 0.024(2) Uiso 0.1247(18) 1 d . . P A 2
H5B H -0.1653 0.8505 0.3014 0.029 Uiso 0.1247(18) 1 calc R U P A 2
C6B C -0.0891(10) 0.7430(19) 0.1995(8) 0.032(3) Uiso 0.1247(18) 1 d . . P A 2
H6B H -0.1090 0.8758 0.1630 0.038 Uiso 0.1247(18) 1 calc R U P A 2
C7B C -0.0116(7) 0.6078(13) 0.0608(5) 0.0232(17) Uiso 0.1247(18) 1 d . . P A 2
H7B H -0.0145 0.7692 0.0463 0.028 Uiso 0.1247(18) 1 calc R U P A 2
C8B C 0.1053(7) 0.5120(12) 0.0367(5) 0.0225(17) Uiso 0.1247(18) 1 d D . P A 2
C9B C 0.2151(11) 0.359(2) 0.1027(9) 0.031(4) Uiso 0.1247(18) 1 d D . P A 2
H9C H 0.2450 0.4113 0.1716 0.037 Uiso 0.1247(18) 1 calc R U P A 2
H9D H 0.1870 0.2045 0.1014 0.037 Uiso 0.1247(18) 1 calc R U P A 2
C10B C 0.3163(14) 0.382(2) 0.0554(13) 0.063(6) Uiso 0.1247(18) 1 d D . P A 2
H10C H 0.4003 0.3567 0.1040 0.075 Uiso 0.1247(18) 1 calc R U P A 2
H10D H 0.3031 0.2750 0.0010 0.075 Uiso 0.1247(18) 1 calc R U P A 2
O1B O 0.3048(7) 0.6098(13) 0.0180(6) 0.042(2) Uiso 0.1247(18) 1 d D . P A 2
C11B C 0.1869(14) 0.678(2) 0.0126(15) 0.010(3) Uiso 0.1247(18) 1 d D . P A 2
O2B O 0.1629(12) 0.872(2) -0.0082(9) 0.041(4) Uiso 0.1247(18) 1 d D . P A 2

loop_
_atom_site_aniso_label
_atom_site_aniso_U_11
_atom_site_aniso_U_22
_atom_site_aniso_U_33
_atom_site_aniso_U_23
_atom_site_aniso_U_13
_atom_site_aniso_U_12
C8A 0.0211(5) 0.0217(6) 0.0221(5) -0.0007(4) 0.0040(4) -0.0007(4)
C9A 0.0267(7) 0.0261(7) 0.0343(7) 0.0042(5) 0.0109(7) 0.0076(5)
C10A 0.0341(8) 0.0298(8) 0.0429(8) 0.0049(5) 0.0157(7) 0.0130(7)
O1A 0.0332(5) 0.0327(5) 0.0368(5) 0.0016(4) 0.0184(4) 0.0082(4)
C11A 0.0236(11) 0.0307(9) 0.0317(9) -0.0047(5) 0.0093(8) 0.0028(7)
O2A 0.0442(9) 0.0311(6) 0.0357(7) 0.0098(5) 0.0206(7) 0.0102(6)
C1A 0.0223(5) 0.0259(6) 0.0201(5) -0.0012(4) 0.0050(4) -0.0031(5)
C2A 0.0352(7) 0.0268(6) 0.0302(6) 0.0010(5) 0.0122(5) -0.0016(5)
C3A 0.0431(8) 0.0328(8) 0.0296(7) 0.0052(6) 0.0123(6) -0.0075(6)
C4A 0.0321(7) 0.0454(9) 0.0268(6) -0.0028(6) 0.0126(6) -0.0126(6)
C5A 0.0288(7) 0.0497(9) 0.0276(7) -0.0016(6) 0.0132(6) 0.0010(6)
C6A 0.0280(6) 0.0331(7) 0.0258(6) 0.0021(6) 0.0099(5) 0.0036(5)
C7A 0.0234(5) 0.0203(6) 0.0217(5) 0.0006(4) 0.0049(4) 0.0004(4)

loop_
_atom_type_symbol
_atom_type_description
_atom_type_scat_dispersion_real
_atom_type_scat_dispersion_imag
_atom_type_scat_source
C C 0.0033 0.0016 'International Tables Vol C Tables 4.2.6.8 and 6.1.1.4'
H H 0.0000 0.0000 'International Tables Vol C Tables 4.2.6.8 and 6.1.1.4'
O O 0.0106 0.0060 'International Tables Vol C Tables 4.2.6.8 and 6.1.1.4'

loop_
_geom_angle_atom_site_label_1
_geom_angle_atom_site_label_2
_geom_angle_atom_site_label_3
_geom_angle
_geom_angle_site_symmetry_1
_geom_angle_site_symmetry_3
C7A C8A C11A 118.81(12) . .
C7A C8A C9A 133.24(11) . .
C11A C8A C9A 107.94(13) . .
C8A C9A C10A 103.62(12) . .
C8A C9A H9A 111.0 . .
C10A C9A H9A 111.0 . .
C8A C9A H9B 111.0 . .
C10A C9A H9B 111.0 . .
H9A C9A H9B 109.0 . .
O1A C10A C9A 107.37(10) . .
O1A C10A H10A 110.2 . .
C9A C10A H10A 110.2 . .
O1A C10A H10B 110.2 . .
C9A C10A H10B 110.2 . .
H10A C10A H10B 108.5 . .
C11A O1A C10A 111.31(13) . .
O2A C11A O1A 120.4(2) . .
O2A C11A C8A 129.9(2) . .
O1A C11A C8A 109.69(16) . .
C6A C1A C2A 118.25(11) . .
C6A C1A C7A 117.36(10) . .
C2A C1A C7A 124.38(10) . .
C3A C2A C1A 120.46(11) . .
C3A C2A H2A 119.8 . .
C1A C2A H2A 119.8 . .
C4A C3A C2A 120.23(13) . .
C4A C3A H3A 119.9 . .
C2A C3A H3A 119.9 . .
C5A C4A C3A 120.42(15) . .
C5A C4A H4A 119.8 . .
C3A C4A H4A 119.8 . .
C4A C5A C6A 119.73(15) . .
C4A C5A H5A 120.1 . .
C6A C5A H5A 120.1 . .
C5A C6A C1A 120.89(13) . .
C5A C6A H6A 119.6 . .
C1A C6A H6A 119.6 . .
C8A C7A C1A 130.47(10) . .
C8A C7A H7A 114.8 . .
C1A C7A H7A 114.8 . .
C6B C1B C2B 114.8(8) . .
C6B C1B C7B 121.5(7) . .
C2B C1B C7B 123.3(7) . .
C3B C2B C1B 119.1(9) . .
C3B C2B H2B 120.4 . .
C1B C2B H2B 120.4 . .
C4B C3B C2B 126.0(11) . .
C4B C3B H3B 117.0 . .
C2B C3B H3B 117.0 . .
C3B C4B C5B 115.8(11) . .
C3B C4B H4B 122.1 . .
C5B C4B H4B 122.1 . .
C6B C5B C4B 116.5(10) . .
C6B C5B H5B 121.7 . .
C4B C5B H5B 121.7 . .
C5B C6B C1B 127.6(10) . .
C5B C6B H6B 116.2 . .
C1B C6B H6B 116.2 . .
C1B C7B C8B 122.9(6) . .
C1B C7B C8B 121.6(6) . 3_565
C8B C7B C8B 90.0(5) . 3_565
C1B C7B H7B 106.8 . .
C8B C7B H7B 106.8 . .
C8B C7B H7B 106.8 3_565 .
C11B C8B C7B 115.1(8) . .
C11B C8B C9B 96.7(8) . .
C7B C8B C9B 128.8(7) . .
C11B C8B C7B 112.4(10) . 3_565
C7B C8B C7B 90.0(5) . 3_565
C9B C8B C7B 114.6(7) . 3_565
C10B C9B C8B 103.3(9) . .
C10B C9B H9C 111.1 . .
C8B C9B H9C 111.1 . .
C10B C9B H9D 111.1 . .
C8B C9B H9D 111.1 . .
H9C C9B H9D 109.1 . .
O1B C10B C9B 105.0(10) . .
O1B C10B H10C 110.7 . .
C9B C10B H10C 110.7 . .
O1B C10B H10D 110.7 . .
C9B C10B H10D 110.7 . .
H10C C10B H10D 108.8 . .
C11B O1B C10B 106.0(9) . .
O2B C11B O1B 116.1(12) . .
O2B C11B C8B 127.6(12) . .
O1B C11B C8B 116.3(10) . .

loop_
_geom_bond_atom_site_label_1
_geom_bond_atom_site_label_2
_geom_bond_distance
_geom_bond_site_symmetry_2
C8A C7A 1.3398(15) .
C8A C11A 1.482(3) .
C8A C9A 1.4956(17) .
C9A C10A 1.537(2) .
C9A H9A 0.9700 .
C9A H9B 0.9700 .
C10A O1A 1.4469(17) .
C10A H10A 0.9700 .
C10A H10B 0.9700 .
O1A C11A 1.357(2) .
C11A O2A 1.211(2) .
C1A C6A 1.3972(18) .
C1A C2A 1.4015(15) .
C1A C7A 1.4635(15) .
C2A C3A 1.3859(18) .
C2A H2A 0.9300 .
C3A C4A 1.384(2) .
C3A H3A 0.9300 .
C4A C5A 1.373(2) .
C4A H4A 0.9300 .
C5A C6A 1.3949(19) .
C5A H5A 0.9300 .
C6A H6A 0.9300 .
C7A H7A 0.9300 .
C1B C6B 1.356(13) .
C1B C2B 1.436(12) .
C1B C7B 1.513(10) .
C2B C3B 1.353(14) .
C2B H2B 0.9300 .
C3B C4B 1.325(17) .
C3B H3B 0.9300 .
C4B C5B 1.494(18) .
C4B H4B 0.9300 .
C5B C6B 1.332(14) .
C5B H5B 0.9300 .
C6B H6B 0.9300 .
C7B C8B 1.542(10) .
C7B C8B 1.596(10) 3_565
C7B H7B 0.9800 .
C8B C11B 1.447(13) .
C8B C9B 1.559(12) .
C8B C7B 1.596(10) 3_565
C9B C10B 1.477(13) .
C9B H9C 0.9700 .
C9B H9D 0.9700 .
C10B O1B 1.446(13) .
C10B H10C 0.9700 .
C10B H10D 0.9700 .
O1B C11B 1.339(13) .
C11B O2B 1.197(14) .
